data_7030012
loop_
_publ_author_name
'Sun, Ying-Ji'
'Huang, Qian-Qian'
'Zhang, Jian-Jun'

_publ_section_title
;
 A series of Ni(II)-flavonolate complexes as structural and functional ES
 (enzyme-substrate) models of the Ni(II)-containing quercetin
 2,3-dioxygenase.
;
_journal_issue 17
_journal_name_full 'Dalton transactions (Cambridge, England : 2003)'
_journal_page_first 6480
_journal_page_last 6489
_journal_paper_doi 10.1039/c3dt53349b
_journal_volume 43
_journal_year 2014
_chemical_formula_sum 'C35 H26 Br N3 Ni O5'
_chemical_formula_weight 707.18
_chemical_name_systematic
; 
 ? 
;
_space_group_IT_number 14
_symmetry_cell_setting monoclinic
_symmetry_space_group_name_Hall '-P 2ybc'
_symmetry_space_group_name_H-M 'P 1 21/c 1'
_atom_sites_solution_hydrogens geom
_atom_sites_solution_primary direct
_atom_sites_solution_secondary difmap
_audit_creation_method SHELXL-97
_cell_angle_alpha 90.00
_cell_angle_beta 98.817(4)
_cell_angle_gamma 90.00
_cell_formula_units_Z 4
_cell_length_a 8.9775(6)
_cell_length_b 17.6982(14)
_cell_length_c 23.2372(16)
_cell_measurement_temperature 296(2)
_cell_volume 3648.4(5)
_computing_cell_refinement 'Bruker SMART'
_computing_data_collection 'Bruker SMART'
_computing_data_reduction 'Bruker SAINT'
_computing_molecular_graphics 'Bruker SHELXTL'
_computing_publication_material 'Bruker SHELXTL'
_computing_structure_refinement 'SHELXL-97 (Sheldrick, 1997)'
_computing_structure_solution 'SHELXS-97 (Sheldrick, 1990)'
_diffrn_ambient_temperature 296(2)
_diffrn_measured_fraction_theta_full 0.995
_diffrn_measured_fraction_theta_max 0.995
_diffrn_measurement_device_type 'CCD area detector'
_diffrn_measurement_method 'phi and omega scans'
_diffrn_radiation_monochromator graphite
_diffrn_radiation_source 'fine-focus sealed tube'
_diffrn_radiation_type MoK\a
_diffrn_radiation_wavelength 0.71073
_diffrn_reflns_av_R_equivalents 0.0712
_diffrn_reflns_av_sigmaI/netI 0.1104
_diffrn_reflns_limit_h_max 10
_diffrn_reflns_limit_h_min -10
_diffrn_reflns_limit_k_max 14
_diffrn_reflns_limit_k_min -21
_diffrn_reflns_limit_l_max 26
_diffrn_reflns_limit_l_min -27
_diffrn_reflns_number 15725
_diffrn_reflns_theta_full 25.00
_diffrn_reflns_theta_max 25.00
_diffrn_reflns_theta_min 2.11
_exptl_absorpt_coefficient_mu 1.668
_exptl_absorpt_correction_type none
_exptl_crystal_colour green
_exptl_crystal_density_diffrn 1.287
_exptl_crystal_density_method 'not measured'
_exptl_crystal_description block
_exptl_crystal_F_000 1440
_exptl_crystal_size_max 0.30
_exptl_crystal_size_mid 0.25
_exptl_crystal_size_min 0.20
_platon_squeeze_details ' '
_refine_diff_density_max 0.734
_refine_diff_density_min -1.150
_refine_diff_density_rms 0.090
_refine_ls_extinction_method none
_refine_ls_goodness_of_fit_ref 1.011
_refine_ls_hydrogen_treatment mixed
_refine_ls_matrix_type full
_refine_ls_number_parameters 406
_refine_ls_number_reflns 6401
_refine_ls_number_restraints 0
_refine_ls_restrained_S_all 1.011
_refine_ls_R_factor_all 0.1228
_refine_ls_R_factor_gt 0.0708
_refine_ls_shift/su_max 0.000
_refine_ls_shift/su_mean 0.000
_refine_ls_structure_factor_coef Fsqd
_refine_ls_weighting_details 'calc w=1/[\s^2^(Fo^2^)+(0.0950P)^2^+0.0000P] where P=(Fo^2^+2Fc^2^)/3'
_refine_ls_weighting_scheme calc
_refine_ls_wR_factor_gt 0.1761
_refine_ls_wR_factor_ref 0.1968
_reflns_number_gt 3646
_reflns_number_total 6401
_reflns_threshold_expression >2sigma(I)
_cod_data_source_file c3dt53349b1.cif
_cod_data_source_block 1
_cod_depositor_comments
;
The following automatic conversions were performed:

'_symmetry_cell_setting' value 'Monoclinic' changed to 'monoclinic'
according to
/usr/data/users/saulius/crontab/automatic-downloads/current/RSC/lib/dictionaries/cif_core.dic
dictionary named 'cif_core.dic' version 2.4.2 from 2011-04-26.

Automatic conversion script
Id: cif_fix_values 2281 2013-09-26 08:29:07Z andrius 
;
_cod_original_sg_symbol_H-M P2(1)/c
_cod_database_code 7030012

loop_
_symmetry_equiv_pos_as_xyz
'x, y, z'
'-x, y+1/2, -z+1/2'
'-x, -y, -z'
'x, -y-1/2, z-1/2'

loop_
_atom_site_label
_atom_site_type_symbol
_atom_site_fract_x
_atom_site_fract_y
_atom_site_fract_z
_atom_site_U_iso_or_equiv
_atom_site_adp_type
_atom_site_occupancy
_atom_site_symmetry_multiplicity
_atom_site_calc_flag
_atom_site_refinement_flags
Br2 Br 0.56064(12) 0.22264(7) -0.13363(4) 0.1081(4) Uani 1 1 d .
Ni1 Ni 0.54129(7) 0.17991(4) 0.16048(3) 0.0353(2) Uani 1 1 d .
O1 O 0.7210(4) 0.1291(2) 0.12980(19) 0.0459(10) Uani 1 1 d .
O2 O 0.8656(5) 0.0940(3) 0.0658(2) 0.0672(13) Uani 1 1 d .
O3 O 0.6633(4) 0.26761(19) 0.19865(16) 0.0393(9) Uani 1 1 d .
O4 O 0.5168(4) 0.2544(2) 0.09054(17) 0.0449(10) Uani 1 1 d .
O5 O 0.7816(5) 0.4382(2) 0.1324(2) 0.0581(12) Uani 1 1 d .
N1 N 0.3910(5) 0.0897(2) 0.1294(2) 0.0393(11) Uani 1 1 d .
N2 N 0.5875(5) 0.1093(2) 0.2313(2) 0.0408(11) Uani 1 1 d .
N3 N 0.3371(4) 0.2193(2) 0.1826(2) 0.0382(11) Uani 1 1 d .
C1 C 0.5121(6) 0.0437(3) 0.2274(3) 0.0436(14) Uani 1 1 d .
C2 C 0.5471(8) -0.0137(3) 0.2671(3) 0.0616(19) Uani 1 1 d .
H2A H 0.4943 -0.0591 0.2632 0.074 Uiso 1 1 calc R
C3 C 0.6618(9) -0.0025(4) 0.3129(4) 0.078(2) Uani 1 1 d .
H3A H 0.6862 -0.0402 0.3406 0.093 Uiso 1 1 calc R
C4 C 0.7391(8) 0.0633(4) 0.3176(3) 0.0651(19) Uani 1 1 d .
H4A H 0.8176 0.0711 0.3481 0.078 Uiso 1 1 calc R
C5 C 0.6994(7) 0.1191(4) 0.2762(3) 0.0514(16) Uani 1 1 d .
H5A H 0.7516 0.1647 0.2797 0.062 Uiso 1 1 calc R
C6 C 0.3778(6) 0.0394(3) 0.1781(3) 0.0524(17) Uani 1 1 d .
H6A H 0.3679 -0.0121 0.1638 0.063 Uiso 1 1 calc R
H6B H 0.2866 0.0519 0.1936 0.063 Uiso 1 1 calc R
C7 C 0.2151(5) 0.1837(3) 0.1549(3) 0.0416(14) Uani 1 1 d .
C8 C 0.0727(6) 0.1972(3) 0.1685(3) 0.0491(16) Uani 1 1 d .
H8A H -0.0093 0.1695 0.1503 0.059 Uiso 1 1 calc R
C9 C 0.0524(7) 0.2511(4) 0.2087(3) 0.0562(17) Uani 1 1 d .
H9A H -0.0426 0.2607 0.2183 0.067 Uiso 1 1 calc R
C10 C 0.1790(7) 0.2917(4) 0.2351(3) 0.0567(17) Uani 1 1 d .
H10A H 0.1690 0.3299 0.2617 0.068 Uiso 1 1 calc R
C11 C 0.3186(7) 0.2739(3) 0.2209(3) 0.0473(15) Uani 1 1 d .
H11A H 0.4026 0.3007 0.2384 0.057 Uiso 1 1 calc R
C12 C 0.2447(6) 0.1280(3) 0.1097(3) 0.0443(15) Uani 1 1 d .
H12A H 0.1643 0.0909 0.1037 0.053 Uiso 1 1 calc R
H12B H 0.2480 0.1537 0.0731 0.053 Uiso 1 1 calc R
C13 C 0.4395(6) 0.0435(3) 0.0816(3) 0.0473(16) Uani 1 1 d .
H13A H 0.3610 0.0071 0.0681 0.057 Uiso 1 1 calc R
H13B H 0.5296 0.0155 0.0972 0.057 Uiso 1 1 calc R
C14 C 0.4712(6) 0.0894(3) 0.0311(3) 0.0435(15) Uani 1 1 d .
C15 C 0.3626(7) 0.0970(4) -0.0184(3) 0.0614(19) Uani 1 1 d .
H15A H 0.2689 0.0746 -0.0188 0.074 Uiso 1 1 calc R
C16 C 0.3898(9) 0.1368(4) -0.0669(3) 0.069(2) Uani 1 1 d .
H16A H 0.3142 0.1424 -0.0988 0.082 Uiso 1 1 calc R
C17 C 0.5275(9) 0.1675(4) -0.0674(3) 0.0630(19) Uani 1 1 d .
C18 C 0.6420(7) 0.1602(3) -0.0209(3) 0.0496(16) Uani 1 1 d .
H18A H 0.7364 0.1810 -0.0225 0.059 Uiso 1 1 calc R
C19 C 0.6143(6) 0.1212(3) 0.0286(3) 0.0437(14) Uani 1 1 d .
C20 C 0.7425(6) 0.1135(3) 0.0793(3) 0.0432(15) Uani 1 1 d .
C21 C 0.6792(6) 0.3217(3) 0.1618(3) 0.0366(13) Uani 1 1 d .
C22 C 0.7641(6) 0.3858(3) 0.1747(3) 0.0415(14) Uani 1 1 d .
C27 C 0.5983(6) 0.3113(3) 0.1031(3) 0.0415(14) Uani 1 1 d .
C28 C 0.7177(8) 0.4289(3) 0.0766(3) 0.0601(18) Uani 1 1 d .
C30 C 0.8468(6) 0.4083(3) 0.2314(3) 0.0415(14) Uani 1 1 d .
C31 C 0.8330(6) 0.3712(3) 0.2819(3) 0.0479(16) Uani 1 1 d .
H31A H 0.7699 0.3294 0.2800 0.058 Uiso 1 1 calc R
C32 C 0.9080(7) 0.3930(4) 0.3349(3) 0.0611(19) Uani 1 1 d .
H32A H 0.8953 0.3672 0.3686 0.073 Uiso 1 1 calc R
C33 C 1.0061(7) 0.4564(4) 0.3370(4) 0.070(2) Uani 1 1 d .
H33A H 1.0588 0.4722 0.3725 0.084 Uiso 1 1 calc R
C34 C 1.0226(8) 0.4924(4) 0.2896(4) 0.069(2) Uani 1 1 d .
H34A H 1.0877 0.5335 0.2917 0.083 Uiso 1 1 calc R
C35 C 0.9455(7) 0.4706(3) 0.2367(3) 0.0619(19) Uani 1 1 d .
H35A H 0.9587 0.4975 0.2035 0.074 Uiso 1 1 calc R
C24 C 0.5876(11) 0.4113(5) -0.0400(4) 0.093(3) Uani 1 1 d .
H24A H 0.5444 0.4068 -0.0789 0.112 Uiso 1 1 calc R
C29 C 0.7488(10) 0.4819(4) 0.0364(4) 0.085(3) Uani 1 1 d .
H29A H 0.8114 0.5227 0.0480 0.102 Uiso 1 1 calc R
C26 C 0.6212(7) 0.3661(3) 0.0589(3) 0.0534(16) Uani 1 1 d .
C25 C 0.6868(12) 0.4734(5) -0.0206(5) 0.105(3) Uani 1 1 d .
H25A H 0.7089 0.5087 -0.0477 0.126 Uiso 1 1 calc R
C23 C 0.5595(8) 0.3597(4) 0.0000(3) 0.0664(19) Uani 1 1 d .
H23A H 0.4972 0.3189 -0.0120 0.080 Uiso 1 1 calc R

loop_
_atom_site_aniso_label
_atom_site_aniso_U_11
_atom_site_aniso_U_22
_atom_site_aniso_U_33
_atom_site_aniso_U_23
_atom_site_aniso_U_13
_atom_site_aniso_U_12
Br2 0.1154(8) 0.1464(10) 0.0624(7) 0.0187(6) 0.0130(5) 0.0287(7)
Ni1 0.0298(3) 0.0283(4) 0.0463(5) -0.0026(3) 0.0018(3) -0.0024(3)
O1 0.033(2) 0.062(3) 0.042(3) -0.002(2) 0.0029(19) 0.0035(17)
O2 0.045(3) 0.091(3) 0.066(3) -0.007(3) 0.010(2) 0.016(2)
O3 0.038(2) 0.032(2) 0.046(3) -0.0001(18) 0.0019(18) -0.0087(15)
O4 0.045(2) 0.036(2) 0.049(3) 0.0005(18) -0.0053(19) -0.0021(17)
O5 0.085(3) 0.036(2) 0.053(3) 0.000(2) 0.013(3) -0.021(2)
N1 0.040(2) 0.031(2) 0.047(3) -0.004(2) 0.006(2) -0.0013(19)
N2 0.038(2) 0.034(3) 0.051(3) 0.001(2) 0.007(2) 0.004(2)
N3 0.030(2) 0.035(2) 0.049(3) -0.002(2) 0.004(2) -0.0026(18)
C1 0.038(3) 0.041(3) 0.053(4) 0.002(3) 0.010(3) 0.000(2)
C2 0.066(4) 0.039(4) 0.081(6) 0.018(3) 0.014(4) 0.000(3)
C3 0.096(6) 0.063(5) 0.072(6) 0.023(4) 0.007(5) 0.011(4)
C4 0.067(4) 0.079(5) 0.047(5) 0.001(4) 0.003(4) 0.007(4)
C5 0.052(4) 0.059(4) 0.043(4) -0.003(3) 0.008(3) 0.001(3)
C6 0.043(3) 0.044(3) 0.071(5) 0.000(3) 0.010(3) -0.011(3)
C7 0.032(3) 0.038(3) 0.053(4) -0.008(3) -0.002(3) -0.001(2)
C8 0.034(3) 0.042(4) 0.069(5) -0.003(3) 0.002(3) 0.000(2)
C9 0.040(3) 0.057(4) 0.071(5) -0.004(4) 0.007(3) 0.011(3)
C10 0.060(4) 0.055(4) 0.057(5) -0.010(3) 0.013(3) 0.014(3)
C11 0.047(3) 0.048(4) 0.045(4) -0.012(3) 0.003(3) -0.002(3)
C12 0.035(3) 0.033(3) 0.062(4) -0.013(3) 0.000(3) -0.002(2)
C13 0.043(3) 0.036(3) 0.062(5) -0.012(3) 0.005(3) -0.003(2)
C14 0.042(3) 0.038(3) 0.050(4) -0.016(3) 0.005(3) 0.007(2)
C15 0.054(4) 0.056(4) 0.069(5) -0.028(4) -0.009(4) 0.008(3)
C16 0.077(5) 0.073(5) 0.049(5) -0.011(4) -0.012(4) 0.019(4)
C17 0.076(5) 0.060(4) 0.053(5) -0.008(3) 0.009(4) 0.024(4)
C18 0.054(4) 0.046(4) 0.046(4) -0.009(3) 0.002(3) 0.006(3)
C19 0.048(3) 0.041(3) 0.041(4) -0.012(3) 0.005(3) 0.006(3)
C20 0.033(3) 0.035(3) 0.060(5) 0.001(3) 0.002(3) 0.005(2)
C21 0.039(3) 0.025(3) 0.045(4) -0.006(3) 0.005(3) 0.001(2)
C22 0.047(3) 0.032(3) 0.046(4) -0.006(3) 0.011(3) -0.007(2)
C27 0.045(3) 0.031(3) 0.048(4) -0.005(3) 0.007(3) 0.004(2)
C28 0.081(5) 0.039(4) 0.064(5) 0.003(3) 0.021(4) -0.004(3)
C30 0.039(3) 0.038(3) 0.049(4) -0.011(3) 0.013(3) -0.005(2)
C31 0.040(3) 0.043(3) 0.059(5) -0.021(3) 0.003(3) -0.003(2)
C32 0.053(4) 0.057(4) 0.071(5) -0.019(4) 0.003(4) 0.014(3)
C33 0.051(4) 0.061(5) 0.090(7) -0.035(4) -0.012(4) 0.004(3)
C34 0.063(4) 0.057(4) 0.084(6) -0.016(4) 0.000(4) -0.024(3)
C35 0.060(4) 0.050(4) 0.076(5) -0.017(4) 0.012(4) -0.020(3)
C24 0.165(9) 0.065(5) 0.048(5) 0.008(4) 0.014(5) -0.007(5)
C29 0.141(8) 0.050(4) 0.063(6) 0.013(4) 0.017(5) -0.022(4)
C26 0.070(4) 0.042(4) 0.047(4) 0.005(3) 0.007(3) -0.002(3)
C25 0.167(9) 0.061(5) 0.091(8) 0.028(5) 0.035(7) -0.001(6)
C23 0.084(5) 0.055(4) 0.056(5) 0.005(4) -0.002(4) -0.003(4)

loop_
_atom_type_symbol
_atom_type_description
_atom_type_scat_dispersion_real
_atom_type_scat_dispersion_imag
_atom_type_scat_source
C C 0.0033 0.0016 'International Tables Vol C Tables 4.2.6.8 and 6.1.1.4'
H H 0.0000 0.0000 'International Tables Vol C Tables 4.2.6.8 and 6.1.1.4'
Br Br -0.2901 2.4595 'International Tables Vol C Tables 4.2.6.8 and 6.1.1.4'
N N 0.0061 0.0033 'International Tables Vol C Tables 4.2.6.8 and 6.1.1.4'
Ni Ni 0.3393 1.1124 'International Tables Vol C Tables 4.2.6.8 and 6.1.1.4'
O O 0.0106 0.0060 'International Tables Vol C Tables 4.2.6.8 and 6.1.1.4'

loop_
_geom_angle_atom_site_label_1
_geom_angle_atom_site_label_2
_geom_angle_atom_site_label_3
_geom_angle
O3 Ni1 N2 94.94(17)
O3 Ni1 O1 94.94(15)
N2 Ni1 O1 86.52(16)
O3 Ni1 O4 80.88(14)
N2 Ni1 O4 174.36(16)
O1 Ni1 O4 90.05(16)
O3 Ni1 N3 94.17(15)
N2 Ni1 N3 94.73(18)
O1 Ni1 N3 170.66(16)
O4 Ni1 N3 89.38(16)
O3 Ni1 N1 171.66(16)
N2 Ni1 N1 81.76(18)
O1 Ni1 N1 92.51(16)
O4 Ni1 N1 102.89(16)
N3 Ni1 N1 78.53(16)
C20 O1 Ni1 131.4(4)
C21 O3 Ni1 112.4(3)
C27 O4 Ni1 109.9(4)
C28 O5 C22 121.8(4)
C6 N1 C12 110.1(4)
C6 N1 C13 108.0(4)
C12 N1 C13 111.4(4)
C6 N1 Ni1 108.4(3)
C12 N1 Ni1 104.2(3)
C13 N1 Ni1 114.7(3)
C5 N2 C1 118.3(5)
C5 N2 Ni1 125.3(4)
C1 N2 Ni1 115.7(4)
C11 N3 C7 118.8(5)
C11 N3 Ni1 127.1(4)
C7 N3 Ni1 114.1(4)
N2 C1 C2 122.2(6)
N2 C1 C6 115.1(5)
C2 C1 C6 122.5(5)
C1 C2 C3 118.5(6)
C4 C3 C2 120.1(7)
C3 C4 C5 118.9(7)
N2 C5 C4 121.9(6)
N1 C6 C1 113.7(4)
N3 C7 C8 121.7(5)
N3 C7 C12 115.3(5)
C8 C7 C12 123.0(5)
C9 C8 C7 120.1(5)
C8 C9 C10 118.2(6)
C11 C10 C9 118.9(6)
N3 C11 C10 122.1(5)
N1 C12 C7 109.2(4)
N1 C13 C14 113.5(4)
C15 C14 C19 116.9(6)
C15 C14 C13 120.5(6)
C19 C14 C13 122.3(5)
C16 C15 C14 122.2(7)
C17 C16 C15 119.2(7)
C16 C17 C18 121.8(7)
C16 C17 Br2 118.3(6)
C18 C17 Br2 119.8(6)
C19 C18 C17 119.1(6)
C18 C19 C14 120.6(5)
C18 C19 C20 118.3(5)
C14 C19 C20 121.2(5)
O2 C20 O1 124.8(5)
O2 C20 C19 115.1(6)
O1 C20 C19 120.0(5)
O3 C21 C22 125.0(5)
O3 C21 C27 115.7(4)
C22 C21 C27 119.4(5)
C21 C22 O5 121.3(5)
C21 C22 C30 127.5(5)
O5 C22 C30 111.2(5)
O4 C27 C26 120.9(5)
O4 C27 C21 120.6(5)
C26 C27 C21 118.4(5)
O5 C28 C29 117.9(6)
O5 C28 C26 121.6(6)
C29 C28 C26 120.5(7)
C31 C30 C35 116.2(6)
C31 C30 C22 122.8(5)
C35 C30 C22 121.1(6)
C30 C31 C32 122.8(6)
C31 C32 C33 118.1(7)
C34 C33 C32 120.6(7)
C33 C34 C35 120.9(7)
C34 C35 C30 121.5(7)
C23 C24 C25 118.0(8)
C25 C29 C28 119.2(7)
C23 C26 C28 118.4(6)
C23 C26 C27 124.2(6)
C28 C26 C27 117.4(6)
C29 C25 C24 121.9(7)
C24 C23 C26 122.0(7)

loop_
_geom_bond_atom_site_label_1
_geom_bond_atom_site_label_2
_geom_bond_distance
Br2 C17 1.883(7)
Ni1 O3 2.025(3)
Ni1 N2 2.058(5)
Ni1 O1 2.067(4)
Ni1 O4 2.078(4)
Ni1 N3 2.097(4)
Ni1 N1 2.143(4)
O1 C20 1.248(7)
O2 C20 1.244(6)
O3 C21 1.308(6)
O4 C27 1.253(6)
O5 C28 1.345(8)
O5 C22 1.378(7)
N1 C6 1.459(7)
N1 C12 1.486(6)
N1 C13 1.497(7)
N2 C5 1.344(7)
N2 C1 1.340(7)
N3 C11 1.342(7)
N3 C7 1.339(6)
C1 C2 1.376(8)
C1 C6 1.533(8)
C2 C3 1.376(10)
C3 C4 1.351(10)
C4 C5 1.385(9)
C7 C8 1.384(7)
C7 C12 1.495(8)
C8 C9 1.366(8)
C9 C10 1.403(8)
C10 C11 1.380(8)
C13 C14 1.491(8)
C14 C15 1.395(9)
C14 C19 1.412(8)
C15 C16 1.382(10)
C16 C17 1.353(10)
C17 C18 1.379(9)
C18 C19 1.396(8)
C19 C20 1.522(8)
C21 C22 1.374(7)
C21 C27 1.455(8)
C22 C30 1.465(8)
C27 C26 1.449(8)
C28 C29 1.383(9)
C28 C26 1.432(9)
C30 C31 1.365(8)
C30 C35 1.407(8)
C31 C32 1.365(8)
C32 C33 1.422(9)
C33 C34 1.299(10)
C34 C35 1.373(9)
C24 C23 1.354(10)
C24 C25 1.443(12)
C29 C25 1.362(11)
C26 C23 1.398(9)

loop_
_geom_torsion_atom_site_label_1
_geom_torsion_atom_site_label_2
_geom_torsion_atom_site_label_3
_geom_torsion_atom_site_label_4
_geom_torsion
O3 Ni1 O1 C20 -119.9(5)
N2 Ni1 O1 C20 145.4(5)
O4 Ni1 O1 C20 -39.0(5)
N3 Ni1 O1 C20 47.4(13)
N1 Ni1 O1 C20 63.9(5)
N2 Ni1 O3 C21 170.1(3)
O1 Ni1 O3 C21 83.2(3)
O4 Ni1 O3 C21 -6.0(3)
N3 Ni1 O3 C21 -94.7(3)
N1 Ni1 O3 C21 -123.6(11)
O3 Ni1 O4 C27 6.8(4)
N2 Ni1 O4 C27 -35.7(18)
O1 Ni1 O4 C27 -88.2(4)
N3 Ni1 O4 C27 101.1(4)
N1 Ni1 O4 C27 179.2(4)
O3 Ni1 N1 C6 -54.3(12)
N2 Ni1 N1 C6 12.9(3)
O1 Ni1 N1 C6 99.0(3)
O4 Ni1 N1 C6 -170.4(3)
N3 Ni1 N1 C6 -83.7(3)
O3 Ni1 N1 C12 63.0(12)
N2 Ni1 N1 C12 130.1(4)
O1 Ni1 N1 C12 -143.7(4)
O4 Ni1 N1 C12 -53.1(4)
N3 Ni1 N1 C12 33.6(4)
O3 Ni1 N1 C13 -175.0(9)
N2 Ni1 N1 C13 -107.8(4)
O1 Ni1 N1 C13 -21.7(4)
O4 Ni1 N1 C13 68.9(4)
N3 Ni1 N1 C13 155.6(4)
O3 Ni1 N2 C5 -16.7(5)
O1 Ni1 N2 C5 77.9(5)
O4 Ni1 N2 C5 25.3(19)
N3 Ni1 N2 C5 -111.4(5)
N1 Ni1 N2 C5 171.0(5)
O3 Ni1 N2 C1 172.9(4)
O1 Ni1 N2 C1 -92.5(4)
O4 Ni1 N2 C1 -145.1(16)
N3 Ni1 N2 C1 78.3(4)
N1 Ni1 N2 C1 0.6(4)
O3 Ni1 N3 C11 -13.4(5)
N2 Ni1 N3 C11 81.9(5)
O1 Ni1 N3 C11 179(47)
O4 Ni1 N3 C11 -94.2(5)
N1 Ni1 N3 C11 162.5(5)
O3 Ni1 N3 C7 167.4(4)
N2 Ni1 N3 C7 -97.3(4)
O1 Ni1 N3 C7 0.1(13)
O4 Ni1 N3 C7 86.6(4)
N1 Ni1 N3 C7 -16.7(4)
C5 N2 C1 C2 -1.0(9)
Ni1 N2 C1 C2 170.1(5)
C5 N2 C1 C6 175.0(5)
Ni1 N2 C1 C6 -13.9(6)
N2 C1 C2 C3 1.1(10)
C6 C1 C2 C3 -174.6(6)
C1 C2 C3 C4 -1.0(11)
C2 C3 C4 C5 0.9(11)
C1 N2 C5 C4 0.8(9)
Ni1 N2 C5 C4 -169.4(5)
C3 C4 C5 N2 -0.7(10)
C12 N1 C6 C1 -136.7(5)
C13 N1 C6 C1 101.4(6)
Ni1 N1 C6 C1 -23.4(6)
N2 C1 C6 N1 25.7(7)
C2 C1 C6 N1 -158.3(6)
C11 N3 C7 C8 -5.8(8)
Ni1 N3 C7 C8 173.4(4)
C11 N3 C7 C12 175.4(5)
Ni1 N3 C7 C12 -5.4(6)
N3 C7 C8 C9 3.9(9)
C12 C7 C8 C9 -177.4(6)
C7 C8 C9 C10 0.1(10)
C8 C9 C10 C11 -2.0(10)
C7 N3 C11 C10 3.8(9)
Ni1 N3 C11 C10 -175.4(4)
C9 C10 C11 N3 0.1(10)
C6 N1 C12 C7 70.3(6)
C13 N1 C12 C7 -170.0(4)
Ni1 N1 C12 C7 -45.8(5)
N3 C7 C12 N1 35.7(7)
C8 C7 C12 N1 -143.0(5)
C6 N1 C13 C14 -174.6(5)
C12 N1 C13 C14 64.3(6)
Ni1 N1 C13 C14 -53.7(5)
N1 C13 C14 C15 -98.0(6)
N1 C13 C14 C19 87.7(6)
C19 C14 C15 C16 -3.1(9)
C13 C14 C15 C16 -177.6(6)
C14 C15 C16 C17 2.2(10)
C15 C16 C17 C18 0.1(10)
C15 C16 C17 Br2 -179.1(5)
C16 C17 C18 C19 -1.2(9)
Br2 C17 C18 C19 178.0(4)
C17 C18 C19 C14 0.2(8)
C17 C18 C19 C20 179.7(5)
C15 C14 C19 C18 1.8(8)
C13 C14 C19 C18 176.3(5)
C15 C14 C19 C20 -177.7(5)
C13 C14 C19 C20 -3.2(8)
Ni1 O1 C20 O2 167.7(4)
Ni1 O1 C20 C19 -9.6(8)
C18 C19 C20 O2 -46.5(7)
C14 C19 C20 O2 133.1(6)
C18 C19 C20 O1 131.1(6)
C14 C19 C20 O1 -49.4(7)
Ni1 O3 C21 C22 -175.8(4)
Ni1 O3 C21 C27 4.5(5)
O3 C21 C22 O5 176.3(5)
C27 C21 C22 O5 -4.0(8)
O3 C21 C22 C30 -3.0(9)
C27 C21 C22 C30 176.7(5)
C28 O5 C22 C21 -0.5(8)
C28 O5 C22 C30 178.9(5)
Ni1 O4 C27 C26 169.8(4)
Ni1 O4 C27 C21 -6.6(6)
O3 C21 C27 O4 1.7(7)
C22 C21 C27 O4 -178.0(5)
O3 C21 C27 C26 -174.9(5)
C22 C21 C27 C26 5.4(8)
C22 O5 C28 C29 -176.0(6)
C22 O5 C28 C26 3.5(9)
C21 C22 C30 C31 -9.0(9)
O5 C22 C30 C31 171.6(5)
C21 C22 C30 C35 171.4(6)
O5 C22 C30 C35 -8.0(7)
C35 C30 C31 C32 0.9(8)
C22 C30 C31 C32 -178.8(5)
C30 C31 C32 C33 -1.0(9)
C31 C32 C33 C34 0.3(10)
C32 C33 C34 C35 0.4(11)
C33 C34 C35 C30 -0.5(11)
C31 C30 C35 C34 -0.1(9)
C22 C30 C35 C34 179.5(6)
O5 C28 C29 C25 179.4(8)
C26 C28 C29 C25 -0.2(12)
O5 C28 C26 C23 -179.6(6)
C29 C28 C26 C23 -0.1(10)
O5 C28 C26 C27 -1.8(9)
C29 C28 C26 C27 177.7(6)
O4 C27 C26 C23 -1.5(9)
C21 C27 C26 C23 175.0(6)
O4 C27 C26 C28 -179.1(6)
C21 C27 C26 C28 -2.6(8)
C28 C29 C25 C24 0.8(14)
C23 C24 C25 C29 -1.3(14)
C25 C24 C23 C26 1.1(13)
C28 C26 C23 C24 -0.5(11)
C27 C26 C23 C24 -178.0(7)

loop_
_platon_squeeze_void_nr
_platon_squeeze_void_average_x
_platon_squeeze_void_average_y
_platon_squeeze_void_average_z
_platon_squeeze_void_volume
_platon_squeeze_void_count_electrons
_platon_squeeze_void_content
1 0.090 0.301 0.952 225 49 ' '
2 0.090 0.198 0.452 225 49 ' '
3 -0.091 0.805 0.549 223 48 ' '
4 -0.091 0.695 0.049 223 47 ' '
